data_1558057
loop_
_publ_author_name
'Deville, Claire'
'Folkj&#x00E6;r, Mads'
'Reinholdt, Peter'
'Hvid, Mathias S.'
'Lamagni, Paolo'
'Borup, Kasper'
'Sun, Zhaozong'
'Lauritsen, Jeppe Vang'
'McKee, Vickie'
'Jensen, Kirsten M \/O'
'Lock, Nina'

_publ_section_title
;
 Cubes on a string: a series of linear coordination polymers with
 cubane-like nodes and dicarboxylate linkers.
;
_journal_issue 21
_journal_name_full Nanoscale
_journal_page_first 11601
_journal_page_last 11611
_journal_paper_doi 10.1039/d0nr01503b
_journal_volume 12
_journal_year 2020
_chemical_absolute_configuration ad
_chemical_formula_moiety 'C72 H56 Co4 N16 O8, C8 H4 O4, 2( H2 O), [+ 8 (C3 H7 N O), 6 (H2 O)]'
_chemical_formula_sum 'C80 H64 Co4 N16 O14'
_chemical_formula_weight 1709.19
_space_group_crystal_system tetragonal
_space_group_IT_number 94
_space_group_name_Hall 'P 4n 2n'
_space_group_name_H-M_alt 'P 42 21 2'
_atom_sites_solution_hydrogens mixed
_atom_sites_solution_primary dual
_atom_sites_solution_secondary difmap
_audit_creation_method SHELXL-2016/6
_audit_update_record
;
2020-02-13 deposited with the CCDC.	2020-05-13 downloaded from the CCDC.
;
_cell_angle_alpha 90
_cell_angle_beta 90
_cell_angle_gamma 90
_cell_formula_units_Z 4
_cell_length_a 19.5696(2)
_cell_length_b 19.5696(2)
_cell_length_c 26.6481(4)
_cell_measurement_reflns_used 51054
_cell_measurement_temperature 100.01(11)
_cell_measurement_theta_max 25.4690
_cell_measurement_theta_min 2.4680
_cell_volume 10205.4(2)
_computing_cell_refinement 'CrysAlisPro 1.171.38.43b (Rigaku OD, 2015)'
_computing_data_collection 'CrysAlisPro 1.171.38.43b (Rigaku OD, 2015)'
_computing_data_reduction 'CrysAlisPro 1.171.38.43b (Rigaku OD, 2015)'
_computing_structure_refinement 'SHELXL-2016/6 (Sheldrick, 2016)'
_computing_structure_solution 'SHELXT 2018/2 (Sheldrick, 2018)'
_diffrn_ambient_temperature 100.01(11)
_diffrn_detector_area_resol_mean 10.3590
_diffrn_measured_fraction_theta_full 0.999
_diffrn_measured_fraction_theta_max 0.999
_diffrn_measurement_device_type 'SuperNova, Single source at offset, Atlas'
_diffrn_measurement_method '\w scans'
_diffrn_radiation_type MoK\a
_diffrn_radiation_wavelength 0.71073
_diffrn_reflns_av_R_equivalents 0.0848
_diffrn_reflns_av_unetI/netI 0.0300
_diffrn_reflns_Laue_measured_fraction_full 0.999
_diffrn_reflns_Laue_measured_fraction_max 0.999
_diffrn_reflns_limit_h_max 23
_diffrn_reflns_limit_h_min -23
_diffrn_reflns_limit_k_max 23
_diffrn_reflns_limit_k_min -23
_diffrn_reflns_limit_l_max 31
_diffrn_reflns_limit_l_min -31
_diffrn_reflns_number 215057
_diffrn_reflns_point_group_measured_fraction_full 0.999
_diffrn_reflns_point_group_measured_fraction_max 0.999
_diffrn_reflns_theta_full 25.025
_diffrn_reflns_theta_max 25.025
_diffrn_reflns_theta_min 2.217
_diffrn_source 'micro-focus sealed X-ray tube'
_exptl_absorpt_coefficient_mu 0.696
_exptl_absorpt_correction_T_max 1.00000
_exptl_absorpt_correction_T_min 0.67060
_exptl_absorpt_correction_type multi-scan
_exptl_absorpt_process_details
;
CrysAlisPro 1.171.38.43b (Rigaku Oxford Diffraction, 2015)
Empirical absorption correction using spherical harmonics,
 implemented in SCALE3 ABSPACK scaling algorithm.
;
_exptl_crystal_colour pink
_exptl_crystal_density_diffrn 1.112
_exptl_crystal_description cube
_exptl_crystal_F_000 3504
_exptl_crystal_size_max 0.17
_exptl_crystal_size_mid 0.16
_exptl_crystal_size_min 0.16
_exptl_transmission_factor_max 1.00000
_exptl_transmission_factor_min 0.67060
_refine_diff_density_max 0.439
_refine_diff_density_min -0.396
_refine_diff_density_rms 0.053
_refine_ls_abs_structure_details
;
 Flack x determined using 3271 quotients [(I+)-(I-)]/[(I+)+(I-)]
 (Parsons, Flack and Wagner, Acta Cryst. B69 (2013) 249-259).
;
_refine_ls_abs_structure_Flack 0.015(5)
_refine_ls_extinction_method none
_refine_ls_goodness_of_fit_ref 1.030
_refine_ls_hydrogen_treatment mixed
_refine_ls_matrix_type full
_refine_ls_number_parameters 540
_refine_ls_number_reflns 9018
_refine_ls_number_restraints 8
_refine_ls_restrained_S_all 1.029
_refine_ls_R_factor_all 0.0503
_refine_ls_R_factor_gt 0.0447
_refine_ls_shift/su_max 0.002
_refine_ls_shift/su_mean 0.000
_refine_ls_structure_factor_coef Fsqd
_refine_ls_weighting_details 'w=1/[\s^2^(Fo^2^)+(0.0578P)^2^+10.1580P] where P=(Fo^2^+2Fc^2^)/3'
_refine_ls_weighting_scheme calc
_refine_ls_wR_factor_gt 0.1135
_refine_ls_wR_factor_ref 0.1165
_reflns_Friedel_coverage 0.770
_reflns_Friedel_fraction_full 1.000
_reflns_Friedel_fraction_max 1.000
_reflns_number_gt 8254
_reflns_number_total 9018
_reflns_threshold_expression 'I > 2\s(I)'
_cod_data_source_file d0nr01503b2.cif
_cod_data_source_block tetr_sq
_cod_depositor_comments 'Adding full bibliography for 1558055--1558057.cif.'
_cod_original_cell_volume 10205.4(3)
_cod_database_code 1558057
_shelx_shelxl_version_number 2016/6
_shelx_space_group_comment
;
The symmetry employed for this shelxl refinement is uniquely defined
by the following loop, which should always be used as a source of
symmetry information in preference to the above space-group names.
They are only intended as comments.
;

loop_
_space_group_symop_operation_xyz
'x, y, z'
'-x, -y, z'
'-y+1/2, x+1/2, z+1/2'
'y+1/2, -x+1/2, z+1/2'
'-x+1/2, y+1/2, -z+1/2'
'x+1/2, -y+1/2, -z+1/2'
'y, x, -z'
'-y, -x, -z'

loop_
_atom_site_label
_atom_site_type_symbol
_atom_site_fract_x
_atom_site_fract_y
_atom_site_fract_z
_atom_site_U_iso_or_equiv
_atom_site_adp_type
_atom_site_occupancy
_atom_site_site_symmetry_order
_atom_site_calc_flag
_atom_site_refinement_flags_posn
_atom_site_refinement_flags_adp
_atom_site_refinement_flags_occupancy
_atom_site_disorder_assembly
_atom_site_disorder_group
Co1 Co 0.50378(4) 0.92071(3) 0.26311(2) 0.03227(17) Uani 1 1 d . . . . .
Co2 Co 0.47780(3) 1.07617(3) 0.67379(3) 0.03027(17) Uani 1 1 d . . . . .
O1 O 0.51825(16) 0.93111(15) 0.18435(12) 0.0300(7) Uani 1 1 d . . . . .
O2 O 0.49516(18) 1.07080(16) 0.75222(12) 0.0325(7) Uani 1 1 d . . . . .
O41 O 0.5050(2) 0.94255(16) 0.33923(12) 0.0411(8) Uani 1 1 d . . . . .
O42 O 0.48687(17) 1.05699(17) 0.59765(12) 0.0335(8) Uani 1 1 d . . . . .
N1 N 0.5606(2) 0.83132(19) 0.26365(17) 0.0349(10) Uani 1 1 d . . . . .
N2 N 0.5918(2) 0.7310(2) 0.23186(19) 0.0395(11) Uani 1 1 d . . . . .
H2 H 0.604651 0.700431 0.209574 0.047 Uiso 1 1 calc R U . . .
N3 N 0.4041(2) 0.8683(2) 0.16006(15) 0.0301(10) Uani 1 1 d . . . . .
N4 N 0.4521(2) 0.7715(2) 0.13482(16) 0.0374(11) Uani 1 1 d . . . . .
H4N H 0.484390 0.742354 0.126340 0.045 Uiso 1 1 calc R U . . .
N5 N 0.5076(2) 1.17886(19) 0.67411(17) 0.0331(9) Uani 1 1 d . . . . .
N6 N 0.5121(2) 1.2841(2) 0.70760(19) 0.0427(12) Uani 1 1 d . . . . .
H6 H 0.514962 1.316603 0.730331 0.051 Uiso 1 1 calc R U . . .
N7 N 0.3655(2) 1.0925(2) 0.77507(15) 0.0331(10) Uani 1 1 d . . . . .
N8 N 0.3791(2) 1.2014(2) 0.79726(18) 0.0418(11) Uani 1 1 d . . . . .
H8N H 0.399973 1.239753 0.805016 0.050 Uiso 1 1 calc R U . . .
C1 C 0.5614(3) 0.7821(3) 0.3025(2) 0.0394(13) Uani 1 1 d . . . . .
C2 C 0.5427(3) 0.7870(3) 0.3519(2) 0.0492(15) Uani 1 1 d . . . . .
H2A H 0.527736 0.829266 0.365635 0.059 Uiso 1 1 calc R U . . .
C3 C 0.5461(3) 0.7300(3) 0.3808(3) 0.0501(16) Uani 1 1 d . . . . .
H3 H 0.534822 0.732512 0.415383 0.060 Uiso 1 1 calc R U . . .
C4 C 0.5663(4) 0.6672(3) 0.3598(3) 0.064(2) Uani 1 1 d . . . . .
H4 H 0.567847 0.628151 0.380982 0.077 Uiso 1 1 calc R U . . .
C5 C 0.5837(3) 0.6597(3) 0.3108(2) 0.0520(16) Uani 1 1 d . . . . .
H5 H 0.597118 0.616980 0.297027 0.062 Uiso 1 1 calc R U . . .
C6 C 0.5806(3) 0.7193(3) 0.2818(2) 0.0401(13) Uani 1 1 d . . . . .
C7 C 0.5796(3) 0.7980(3) 0.2228(2) 0.0368(12) Uani 1 1 d . . . . .
C8 C 0.5872(3) 0.8277(3) 0.1718(2) 0.0378(12) Uani 1 1 d . . . . .
H8A H 0.593074 0.789604 0.147715 0.045 Uiso 1 1 calc R U . . .
H8AB H 0.629815 0.854941 0.171169 0.045 Uiso 1 1 calc R U . . .
C9 C 0.5287(3) 0.8731(2) 0.15289(18) 0.0336(11) Uani 1 1 d . . . . .
H9 H 0.541243 0.890047 0.118687 0.040 Uiso 1 1 calc R U . . .
C10 C 0.4613(3) 0.8379(3) 0.14913(19) 0.0338(12) Uani 1 1 d . . . . .
C11 C 0.3523(3) 0.8194(3) 0.1523(2) 0.0378(13) Uani 1 1 d . . . . .
C12 C 0.2817(3) 0.8226(3) 0.1597(2) 0.0467(15) Uani 1 1 d . . . . .
H12 H 0.260113 0.863409 0.170900 0.056 Uiso 1 1 calc R U . . .
C13 C 0.2447(4) 0.7645(4) 0.1502(3) 0.0632(19) Uani 1 1 d . . . . .
H13 H 0.196594 0.764872 0.154780 0.076 Uiso 1 1 calc R U . . .
C14 C 0.2771(3) 0.7042(3) 0.1338(3) 0.0578(17) Uani 1 1 d . . . . .
H14 H 0.249581 0.665001 0.127994 0.069 Uiso 1 1 calc R U . . .
C15 C 0.3450(3) 0.6990(3) 0.1258(2) 0.0510(16) Uani 1 1 d . . . . .
H15 H 0.365574 0.658080 0.113983 0.061 Uiso 1 1 calc R U . . .
C16 C 0.3835(3) 0.7586(3) 0.1361(2) 0.0403(13) Uani 1 1 d . . . . .
C17 C 0.5005(3) 1.2277(3) 0.6359(2) 0.0432(13) Uani 1 1 d . . . . .
C18 C 0.4895(3) 1.2189(3) 0.5850(2) 0.0515(15) Uani 1 1 d . . . . .
H18 H 0.484849 1.174718 0.570654 0.062 Uiso 1 1 calc R U . . .
C19 C 0.4856(4) 1.2768(3) 0.5560(3) 0.0622(19) Uani 1 1 d . . . . .
H19 H 0.478848 1.272532 0.520831 0.075 Uiso 1 1 calc R U . . .
C20 C 0.4915(4) 1.3445(4) 0.5780(3) 0.068(2) Uani 1 1 d . . . . .
H20 H 0.490699 1.383513 0.556763 0.081 Uiso 1 1 calc R U . . .
C21 C 0.4979(3) 1.3529(3) 0.6274(3) 0.0612(19) Uani 1 1 d . . . . .
H21 H 0.498595 1.397070 0.642219 0.073 Uiso 1 1 calc R U . . .
C22 C 0.5038(3) 1.2929(3) 0.6566(2) 0.0442(14) Uani 1 1 d . . . . .
C23 C 0.5152(2) 1.2147(3) 0.7161(2) 0.0387(13) Uani 1 1 d . . . . .
C24 C 0.5294(3) 1.1882(3) 0.7672(2) 0.0372(12) Uani 1 1 d . . . . .
H24A H 0.523376 1.225916 0.791571 0.045 Uiso 1 1 calc R U . . .
H24B H 0.577717 1.173491 0.768775 0.045 Uiso 1 1 calc R U . . .
C25 C 0.4843(2) 1.1287(3) 0.78307(18) 0.0343(12) Uani 1 1 d . . . . .
H25 H 0.498752 1.115624 0.817761 0.041 Uiso 1 1 calc R U . . .
C26 C 0.4086(2) 1.1420(3) 0.7851(2) 0.0342(12) Uani 1 1 d . . . . .
C27 C 0.3015(3) 1.1216(3) 0.7806(2) 0.0361(12) Uani 1 1 d . . . . .
C28 C 0.2356(3) 1.0979(3) 0.7740(2) 0.0441(15) Uani 1 1 d . . . . .
H28 H 0.228265 1.052109 0.763311 0.053 Uiso 1 1 calc R U . . .
C29 C 0.1805(3) 1.1399(3) 0.7827(3) 0.0493(16) Uani 1 1 d . . . . .
H29 H 0.135509 1.123038 0.777394 0.059 Uiso 1 1 calc R U . . .
C30 C 0.1896(3) 1.2068(3) 0.7991(3) 0.0575(18) Uani 1 1 d . . . . .
H30 H 0.150577 1.233876 0.806301 0.069 Uiso 1 1 calc R U . . .
C31 C 0.2547(3) 1.2353(3) 0.8054(2) 0.0471(15) Uani 1 1 d . . . . .
H31 H 0.261378 1.281336 0.815742 0.057 Uiso 1 1 calc R U . . .
C32 C 0.3098(3) 1.1907(3) 0.7953(2) 0.0399(13) Uani 1 1 d . . . . .
C41 C 0.500000 1.000000 0.3606(3) 0.0400(18) Uani 1 2 d S T P A .
C42 C 0.500000 1.000000 0.4165(3) 0.0382(17) Uani 1 2 d DS T P . .
C43 C 0.5373(6) 0.9516(6) 0.4433(4) 0.043(3) Uani 0.5 1 d D . P A 1
H43 H 0.562942 0.918005 0.425778 0.052 Uiso 0.5 1 calc R U P A 1
C44 C 0.5372(5) 0.9520(5) 0.4956(4) 0.039(3) Uani 0.5 1 d D . P A 1
H44 H 0.562902 0.919086 0.513845 0.047 Uiso 0.5 1 calc R U P A 1
C45 C 0.500000 1.000000 0.5202(2) 0.0309(15) Uani 1 2 d DS T P . .
C43' C 0.4722(6) 0.9452(5) 0.4411(4) 0.045(3) Uani 0.5 1 d D . P A 2
H43' H 0.453410 0.907981 0.422844 0.055 Uiso 0.5 1 calc R U P A 2
C44' C 0.4720(5) 0.9453(5) 0.4930(4) 0.033(2) Uani 0.5 1 d D . P A 2
H44' H 0.452615 0.907736 0.510470 0.040 Uiso 0.5 1 calc R U P A 2
C46 C 0.500000 1.000000 0.5764(3) 0.0328(15) Uani 1 2 d S T P A .
O51 O 0.63001(18) 0.63279(17) 0.16314(15) 0.0405(9) Uani 1 1 d . . . . .
O52 O 0.6791(2) 0.5439(2) 0.2006(2) 0.0648(14) Uani 1 1 d . . . . .
C51 C 0.6285(3) 0.5739(3) 0.1811(2) 0.0424(13) Uani 1 1 d . . . . .
C52 C 0.5616(3) 0.5357(2) 0.1812(2) 0.0375(13) Uani 1 1 d . . . . .
C53 C 0.5616(3) 0.4648(3) 0.1824(2) 0.0420(14) Uani 1 1 d . . . . .
H53 H 0.603716 0.440729 0.183720 0.050 Uiso 1 1 calc R U . . .
C54 C 0.4990(3) 0.5710(3) 0.1818(2) 0.0430(12) Uani 1 1 d . . . . .
H54 H 0.498580 0.619569 0.181722 0.052 Uiso 1 1 calc R U . . .
O61 O 0.5481(3) 0.6876(2) 0.08912(18) 0.0588(12) Uani 1 1 d D . . . .
H1W H 0.539(4) 0.678(4) 0.0598(14) 0.088 Uiso 1 1 d D U . . .
H2W H 0.584(3) 0.666(4) 0.098(3) 0.088 Uiso 1 1 d D U . . .

loop_
_atom_site_aniso_label
_atom_site_aniso_U_11
_atom_site_aniso_U_22
_atom_site_aniso_U_33
_atom_site_aniso_U_23
_atom_site_aniso_U_13
_atom_site_aniso_U_12
Co1 0.0454(4) 0.0205(3) 0.0308(3) -0.0003(3) -0.0005(3) 0.0001(3)
Co2 0.0246(3) 0.0347(4) 0.0316(3) -0.0023(3) -0.0005(3) 0.0010(3)
O1 0.0346(19) 0.0227(16) 0.0326(18) -0.0056(13) 0.0011(14) 0.0012(13)
O2 0.0311(17) 0.0344(18) 0.0319(17) -0.0063(14) 0.0014(14) -0.0044(15)
O41 0.068(2) 0.0253(17) 0.0302(18) -0.0019(14) 0.0011(18) -0.0003(17)
O42 0.036(2) 0.0379(19) 0.0263(17) 0.0003(15) 0.0021(14) 0.0031(15)
N1 0.041(3) 0.019(2) 0.045(2) -0.0033(19) 0.000(2) 0.0045(17)
N2 0.042(3) 0.023(2) 0.053(3) -0.003(2) -0.012(2) 0.0042(19)
N3 0.031(2) 0.026(2) 0.034(2) -0.0027(17) 0.0038(18) 0.0014(17)
N4 0.045(3) 0.029(2) 0.038(2) -0.0057(19) -0.006(2) 0.010(2)
N5 0.026(2) 0.029(2) 0.044(2) 0.000(2) -0.004(2) -0.0014(17)
N6 0.023(2) 0.036(2) 0.068(3) -0.013(2) 0.008(2) -0.0007(19)
N7 0.018(2) 0.044(3) 0.037(2) -0.006(2) 0.0015(17) 0.0027(18)
N8 0.023(2) 0.047(3) 0.055(3) -0.013(2) 0.001(2) -0.0019(19)
C1 0.045(3) 0.034(3) 0.039(3) 0.006(2) -0.008(3) 0.004(2)
C2 0.067(4) 0.029(3) 0.051(4) 0.007(3) -0.006(3) 0.014(3)
C3 0.061(4) 0.030(3) 0.059(4) 0.010(3) -0.002(3) 0.008(3)
C4 0.092(6) 0.035(3) 0.067(5) 0.019(3) 0.001(4) 0.011(4)
C5 0.071(4) 0.018(3) 0.067(4) 0.006(3) -0.014(3) 0.002(3)
C6 0.037(3) 0.024(3) 0.060(4) 0.002(2) -0.015(3) -0.003(2)
C7 0.040(3) 0.027(3) 0.044(3) 0.001(2) -0.008(3) 0.004(2)
C8 0.044(3) 0.030(3) 0.040(3) -0.007(2) -0.002(3) -0.009(2)
C9 0.048(3) 0.023(3) 0.030(3) -0.006(2) 0.006(2) 0.000(2)
C10 0.045(3) 0.023(3) 0.033(3) -0.004(2) -0.001(2) -0.003(2)
C11 0.044(3) 0.031(3) 0.038(3) 0.001(2) -0.005(2) -0.003(2)
C12 0.044(3) 0.043(3) 0.052(4) -0.001(3) 0.009(3) -0.007(3)
C13 0.053(4) 0.053(4) 0.083(5) -0.005(4) 0.009(4) -0.024(3)
C14 0.051(4) 0.035(3) 0.088(5) -0.002(3) -0.011(3) -0.015(3)
C15 0.052(4) 0.034(3) 0.067(4) -0.009(3) -0.001(3) -0.012(3)
C16 0.049(3) 0.031(3) 0.042(3) -0.004(2) -0.001(3) -0.004(2)
C17 0.029(3) 0.043(3) 0.058(3) -0.001(3) 0.007(3) 0.001(3)
C18 0.056(4) 0.046(3) 0.052(4) -0.001(3) 0.001(3) 0.001(3)
C19 0.073(5) 0.046(4) 0.068(4) 0.009(3) 0.018(4) 0.018(3)
C20 0.063(5) 0.053(4) 0.087(5) 0.014(4) 0.025(4) 0.013(4)
C21 0.042(3) 0.029(3) 0.113(6) 0.000(3) 0.016(4) -0.003(3)
C22 0.026(3) 0.034(3) 0.073(4) -0.003(3) 0.010(3) 0.004(2)
C23 0.013(3) 0.040(3) 0.063(4) -0.011(3) 0.006(2) -0.002(2)
C24 0.017(2) 0.047(3) 0.048(3) -0.015(3) 0.000(2) 0.004(2)
C25 0.022(3) 0.056(3) 0.025(2) -0.013(2) 0.0013(19) -0.001(2)
C26 0.022(3) 0.042(3) 0.039(3) -0.010(2) -0.001(2) 0.000(2)
C27 0.029(3) 0.041(3) 0.039(3) 0.001(2) -0.003(2) 0.001(2)
C28 0.023(3) 0.045(3) 0.064(4) 0.001(3) -0.006(3) -0.005(2)
C29 0.018(3) 0.045(3) 0.085(5) 0.008(3) -0.007(3) -0.002(2)
C30 0.029(3) 0.047(4) 0.097(5) -0.008(3) 0.004(3) 0.011(3)
C31 0.020(3) 0.039(3) 0.083(4) -0.011(3) 0.003(3) 0.000(2)
C32 0.030(3) 0.039(3) 0.051(3) -0.005(3) -0.003(3) -0.011(2)
C41 0.064(5) 0.026(4) 0.030(4) 0.000 0.000 -0.006(4)
C42 0.046(4) 0.031(4) 0.037(4) 0.000 0.000 0.006(4)
C43 0.063(9) 0.031(6) 0.034(6) -0.004(5) 0.001(6) 0.001(5)
C44 0.038(7) 0.036(6) 0.044(6) 0.009(5) -0.007(5) 0.010(5)
C45 0.029(3) 0.029(3) 0.035(4) 0.000 0.000 -0.009(3)
C43' 0.067(9) 0.022(6) 0.047(7) -0.003(5) -0.021(6) -0.015(5)
C44' 0.039(6) 0.027(5) 0.034(5) 0.000(4) 0.000(5) -0.005(4)
C46 0.030(4) 0.028(4) 0.040(4) 0.000 0.000 0.004(3)
O51 0.034(2) 0.0227(19) 0.065(3) -0.0008(18) -0.0098(18) 0.0009(14)
O52 0.054(3) 0.033(2) 0.107(4) 0.010(2) -0.038(3) -0.0068(19)
C51 0.043(3) 0.027(3) 0.057(4) -0.009(3) -0.018(3) -0.005(2)
C52 0.048(3) 0.023(3) 0.042(3) -0.004(2) -0.009(3) -0.001(2)
C53 0.040(3) 0.033(3) 0.053(3) -0.004(3) -0.010(3) 0.009(2)
C54 0.052(3) 0.025(2) 0.052(3) 0.004(2) 0.000(3) -0.008(3)
O61 0.067(3) 0.053(3) 0.057(3) -0.017(2) -0.018(2) 0.025(2)

loop_
_atom_type_symbol
_atom_type_description
_atom_type_scat_dispersion_real
_atom_type_scat_dispersion_imag
_atom_type_scat_source
C C 0.0033 0.0016 'International Tables Vol C Tables 4.2.6.8 and 6.1.1.4'
H H 0.0000 0.0000 'International Tables Vol C Tables 4.2.6.8 and 6.1.1.4'
N N 0.0061 0.0033 'International Tables Vol C Tables 4.2.6.8 and 6.1.1.4'
O O 0.0106 0.0060 'International Tables Vol C Tables 4.2.6.8 and 6.1.1.4'
Co Co 0.3494 0.9721 'International Tables Vol C Tables 4.2.6.8 and 6.1.1.4'

loop_
_geom_angle_atom_site_label_1
_geom_angle_atom_site_label_2
_geom_angle_atom_site_label_3
_geom_angle
_geom_angle_site_symmetry_1
_geom_angle_site_symmetry_3
_geom_angle_publ_flag
N1 Co1 O41 99.26(16) . . ?
N1 Co1 O2 165.29(16) . 3_654 ?
O41 Co1 O2 90.03(14) . 3_654 ?
N1 Co1 O2 108.91(15) . 4_464 ?
O41 Co1 O2 88.09(13) . 4_464 ?
O2 Co1 O2 82.61(13) 3_654 4_464 ?
N1 Co1 O1 90.93(15) . . ?
O41 Co1 O1 160.72(13) . . ?
O2 Co1 O1 83.62(12) 3_654 . ?
O2 Co1 O1 73.07(12) 4_464 . ?
N1 Co1 N7 92.51(17) . 3_654 ?
O41 Co1 N7 88.25(15) . 3_654 ?
O2 Co1 N7 76.29(14) 3_654 3_654 ?
O2 Co1 N7 158.58(15) 4_464 3_654 ?
O1 Co1 N7 107.74(14) . 3_654 ?
O42 Co2 O1 90.54(13) . 4_465 ?
O42 Co2 N5 98.87(16) . . ?
O1 Co2 N5 167.10(15) 4_465 . ?
O42 Co2 O2 160.58(13) . . ?
O1 Co2 O2 83.85(12) 4_465 . ?
N5 Co2 O2 89.94(15) . . ?
O42 Co2 O1 87.79(13) . 3_655 ?
O1 Co2 O1 82.94(12) 4_465 3_655 ?
N5 Co2 O1 106.09(14) . 3_655 ?
O2 Co2 O1 73.10(13) . 3_655 ?
O42 Co2 N3 87.28(14) . 4_465 ?
O1 Co2 N3 75.61(14) 4_465 4_465 ?
N5 Co2 N3 95.92(16) . 4_465 ?
O2 Co2 N3 109.12(14) . 4_465 ?
O1 Co2 N3 157.93(14) 3_655 4_465 ?
C9 O1 Co2 113.4(3) . 3_654 ?
C9 O1 Co1 121.6(3) . . ?
Co2 O1 Co1 93.29(12) 3_654 . ?
C9 O1 Co2 120.8(3) . 4_464 ?
Co2 O1 Co2 95.00(12) 3_654 4_464 ?
Co1 O1 Co2 106.33(13) . 4_464 ?
C25 O2 Co1 112.0(3) . 4_465 ?
C25 O2 Co2 120.6(3) . . ?
Co1 O2 Co2 93.44(13) 4_465 . ?
C25 O2 Co1 122.1(3) . 3_655 ?
Co1 O2 Co1 95.19(13) 4_465 3_655 ?
Co2 O2 Co1 106.82(14) . 3_655 ?
C41 O41 Co1 128.5(4) . . ?
C46 O42 Co2 127.6(4) . . ?
C7 N1 C1 105.3(4) . . ?
C7 N1 Co1 124.2(4) . . ?
C1 N1 Co1 125.9(4) . . ?
C7 N2 C6 107.9(5) . . ?
C10 N3 C11 106.0(4) . . ?
C10 N3 Co2 109.3(3) . 3_654 ?
C11 N3 Co2 144.0(4) . 3_654 ?
C16 N4 C10 107.3(4) . . ?
C23 N5 C17 105.3(4) . . ?
C23 N5 Co2 122.7(4) . . ?
C17 N5 Co2 128.6(4) . . ?
C23 N6 C22 106.8(5) . . ?
C26 N7 C27 104.9(4) . . ?
C26 N7 Co1 110.3(3) . 4_465 ?
C27 N7 Co1 144.5(4) . 4_465 ?
C26 N8 C32 106.6(5) . . ?
C2 C1 C6 120.8(5) . . ?
C2 C1 N1 130.8(5) . . ?
C6 C1 N1 108.3(5) . . ?
C3 C2 C1 118.3(6) . . ?
C2 C3 C4 120.5(6) . . ?
C5 C4 C3 123.1(6) . . ?
C4 C5 C6 115.4(6) . . ?
N2 C6 C1 106.2(5) . . ?
N2 C6 C5 131.9(5) . . ?
C1 C6 C5 121.9(6) . . ?
N1 C7 N2 112.3(5) . . ?
N1 C7 C8 126.1(4) . . ?
N2 C7 C8 121.6(5) . . ?
C7 C8 C9 116.9(5) . . ?
O1 C9 C10 106.3(4) . . ?
O1 C9 C8 112.1(4) . . ?
C10 C9 C8 114.4(4) . . ?
N3 C10 N4 112.6(5) . . ?
N3 C10 C9 122.3(4) . . ?
N4 C10 C9 125.1(5) . . ?
C12 C11 C16 120.8(5) . . ?
C12 C11 N3 131.3(5) . . ?
C16 C11 N3 107.9(5) . . ?
C13 C12 C11 117.2(6) . . ?
C12 C13 C14 121.0(6) . . ?
C15 C14 C13 123.7(6) . . ?
C14 C15 C16 115.5(6) . . ?
N4 C16 C11 106.2(5) . . ?
N4 C16 C15 132.0(6) . . ?
C11 C16 C15 121.7(6) . . ?
C18 C17 C22 120.5(6) . . ?
C18 C17 N5 130.0(5) . . ?
C22 C17 N5 109.5(5) . . ?
C19 C18 C17 117.3(6) . . ?
C18 C19 C20 121.4(7) . . ?
C21 C20 C19 121.2(6) . . ?
C20 C21 C22 116.6(6) . . ?
N6 C22 C17 106.4(5) . . ?
N6 C22 C21 130.9(6) . . ?
C17 C22 C21 122.8(6) . . ?
N5 C23 N6 112.1(5) . . ?
N5 C23 C24 127.6(5) . . ?
N6 C23 C24 120.3(5) . . ?
C23 C24 C25 114.5(4) . . ?
O2 C25 C26 107.8(4) . . ?
O2 C25 C24 111.4(4) . . ?
C26 C25 C24 116.7(5) . . ?
N7 C26 N8 114.4(4) . . ?
N7 C26 C25 119.9(5) . . ?
N8 C26 C25 125.7(5) . . ?
C28 C27 N7 133.8(5) . . ?
C28 C27 C32 117.5(5) . . ?
N7 C27 C32 108.6(5) . . ?
C29 C28 C27 120.6(6) . . ?
C28 C29 C30 120.9(5) . . ?
C29 C30 C31 122.0(5) . . ?
C30 C31 C32 115.1(5) . . ?
N8 C32 C31 130.7(5) . . ?
N8 C32 C27 105.5(5) . . ?
C31 C32 C27 123.8(5) . . ?
O41 C41 O41 126.5(6) 2_675 . ?
O41 C41 C42 116.7(3) 2_675 . ?
O41 C41 C42 116.7(3) . . ?
C43 C42 C43 118.3(10) 2_675 . ?
C43' C42 C41 118.6(5) . . ?
C43' C42 C41 118.6(5) 2_675 . ?
C43 C42 C41 120.8(5) 2_675 . ?
C43 C42 C41 120.8(5) . . ?
C42 C43 C44 120.6(10) . . ?
C45 C44 C43 119.1(9) . . ?
C44 C45 C44 122.3(10) . 2_675 ?
C44 C45 C44' 93.9(7) . 2_675 ?
C44 C45 C44' 55.4(6) 2_675 2_675 ?
C44' C45 C44' 117.8(9) 2_675 . ?
C44 C45 C46 118.8(5) . . ?
C44 C45 C46 118.8(5) 2_675 . ?
C44' C45 C46 121.1(5) 2_675 . ?
C44' C45 C46 121.1(5) . . ?
C42 C43' C44' 118.6(9) . . ?
C43' C44' C45 121.1(9) . . ?
O42 C46 O42 127.3(7) 2_675 . ?
O42 C46 C45 116.3(3) 2_675 . ?
O42 C46 C45 116.3(3) . . ?
O51 C51 O52 124.6(5) . . ?
O51 C51 C52 118.7(5) . . ?
O52 C51 C52 116.7(5) . . ?
C53 C52 C54 119.4(5) . . ?
C53 C52 C51 119.8(5) . . ?
C54 C52 C51 120.8(4) . . ?
C54 C53 C52 120.5(5) 2_665 . ?
C53 C54 C52 120.0(5) 2_665 . ?

loop_
_geom_bond_atom_site_label_1
_geom_bond_atom_site_label_2
_geom_bond_distance
_geom_bond_site_symmetry_2
_geom_bond_publ_flag
Co1 N1 2.072(4) . ?
Co1 O41 2.073(3) . ?
Co1 O2 2.083(3) 3_654 ?
Co1 O2 2.125(4) 4_464 ?
Co1 O1 2.127(3) . ?
Co1 N7 2.195(4) 3_654 ?
Co2 O42 2.071(3) . ?
Co2 O1 2.081(3) 4_465 ?
Co2 N5 2.092(4) . ?
Co2 O2 2.120(3) . ?
Co2 O1 2.131(3) 3_655 ?
Co2 N3 2.207(4) 4_465 ?
O1 C9 1.425(5) . ?
O2 C25 1.416(6) . ?
O41 C41 1.264(4) . ?
O42 C46 1.277(5) . ?
N1 C7 1.323(7) . ?
N1 C1 1.413(7) . ?
N2 C7 1.354(6) . ?
N2 C6 1.369(8) . ?
N3 C10 1.301(7) . ?
N3 C11 1.409(7) . ?
N4 C16 1.366(7) . ?
N4 C10 1.367(7) . ?
N5 C23 1.330(7) . ?
N5 C17 1.403(7) . ?
N6 C23 1.379(7) . ?
N6 C22 1.381(8) . ?
N7 C26 1.312(7) . ?
N7 C27 1.384(7) . ?
N8 C26 1.338(7) . ?
N8 C32 1.373(7) . ?
C1 C2 1.371(8) . ?
C1 C6 1.398(8) . ?
C2 C3 1.357(8) . ?
C3 C4 1.406(9) . ?
C4 C5 1.359(10) . ?
C5 C6 1.399(8) . ?
C7 C8 1.485(7) . ?
C8 C9 1.535(7) . ?
C9 C10 1.492(7) . ?
C11 C12 1.398(8) . ?
C11 C16 1.405(8) . ?
C12 C13 1.372(9) . ?
C13 C14 1.409(10) . ?
C14 C15 1.349(9) . ?
C15 C16 1.417(8) . ?
C17 C18 1.385(8) . ?
C17 C22 1.391(8) . ?
C18 C19 1.373(9) . ?
C19 C20 1.454(10) . ?
C20 C21 1.332(10) . ?
C21 C22 1.415(9) . ?
C23 C24 1.482(8) . ?
C24 C25 1.521(8) . ?
C25 C26 1.505(7) . ?
C27 C28 1.383(7) . ?
C27 C32 1.418(8) . ?
C28 C29 1.377(8) . ?
C29 C30 1.392(9) . ?
C30 C31 1.402(8) . ?
C31 C32 1.412(8) . ?
C41 C42 1.491(10) . ?
C42 C43' 1.368(11) . ?
C42 C43' 1.368(11) 2_675 ?
C42 C43 1.392(11) 2_675 ?
C42 C43 1.392(11) . ?
C43 C44 1.395(14) . ?
C44 C45 1.357(11) . ?
C45 C44' 1.404(10) 2_675 ?
C45 C44' 1.405(10) . ?
C45 C46 1.497(10) . ?
C43' C44' 1.383(14) . ?
O51 C51 1.248(6) . ?
O52 C51 1.263(7) . ?
C51 C52 1.507(8) . ?
C52 C53 1.388(7) . ?
C52 C54 1.406(8) . ?
C53 C54 1.378(8) 2_665 ?

loop_
_geom_hbond_atom_site_label_D
_geom_hbond_atom_site_label_H
_geom_hbond_atom_site_label_A
_geom_hbond_distance_DH
_geom_hbond_distance_HA
_geom_hbond_distance_DA
_geom_hbond_angle_DHA
_geom_hbond_site_symmetry_A
N2 H2 O51 0.88 1.88 2.758(6) 177.9 .
N4 H4N O61 0.88 1.92 2.776(6) 163.7 .
N6 H6 O52 0.88 2.17 2.775(7) 125.3 8_676
N8 H8N O52 0.88 1.94 2.783(6) 161.0 8_676
O61 H2W O51 0.85(3) 2.07(5) 2.759(6) 138(7) .
